data_7213094
loop_
_publ_author_name
'Ruddick, Clare L.'
'Hodge, Philip'
'Zhuo, Yang'
'Beddoes, Roy L.'
'Helliwell, Madeleine'

_publ_section_title
;
 Cyclo&#x2010;depolymerisation of polyundecanoate and related polyesters:
 characterisation of cyclic oligoundecanoates and related cyclic
 oligoesters
;
_journal_issue 10
_journal_name_full 'Journal of Materials Chemistry'
_journal_page_first 2399
_journal_paper_doi 10.1039/a903767e
_journal_volume 9
_journal_year 1999
_chemical_formula_moiety 'C22 H40 O4 '
_chemical_formula_sum 'C22 H40 O4'
_chemical_formula_weight 368.56
_space_group_IT_number 14
_symmetry_cell_setting monoclinic
_symmetry_Int_Tables_number 14
_symmetry_space_group_name_Hall '-P 2ybc'
_symmetry_space_group_name_H-M 'P 1 21/c 1'
_audit_creation_date 1999-04-22
_audit_creation_method 'by teXsan v1.7'
_audit_update_record ?
_cell_angle_alpha 90
_cell_angle_beta 95.74(4)
_cell_angle_gamma 90
_cell_formula_units_Z 4
_cell_length_a 27.653(7)
_cell_length_b 8.130(2)
_cell_length_c 9.857(4)
_cell_measurement_reflns_used 12
_cell_measurement_temperature 290.2
_cell_measurement_theta_max 11.0
_cell_measurement_theta_min 7.8
_cell_volume 2204.9(12)
_computing_cell_refinement 'MSC/AFC Diffractometer Control'
_computing_data_collection 'MSC/AFC Diffractometer Control'
_computing_data_reduction 'teXsan (MSC, 1995)'
_computing_publication_material 'teXsan (MSC, 1995)'
_computing_structure_refinement 'teXsan (MSC, 1995)'
_computing_structure_solution
;
SIR92 (Altomare, et. al. 1993)
;
_diffrn_ambient_temperature 290.2
_diffrn_measurement_device 'Rigaku AFC5R'
_diffrn_measurement_method \w
_diffrn_orient_matrix_UB_11 -0.00330
_diffrn_orient_matrix_UB_12 -0.09147
_diffrn_orient_matrix_UB_13 0.06627
_diffrn_orient_matrix_UB_21 -0.03619
_diffrn_orient_matrix_UB_22 0.00669
_diffrn_orient_matrix_UB_23 -0.01779
_diffrn_orient_matrix_UB_31 0.00072
_diffrn_orient_matrix_UB_32 -0.08197
_diffrn_orient_matrix_UB_33 -0.07542
_diffrn_radiation_detector 'scintillation counter'
_diffrn_radiation_monochromator graphite
_diffrn_radiation_source 'Rigaku rotating anode'
_diffrn_radiation_type 'Mo K\a'
_diffrn_radiation_wavelength 0.7107
_diffrn_reflns_av_R_equivalents 0.03035
_diffrn_reflns_limit_h_max 32
_diffrn_reflns_limit_h_min -32
_diffrn_reflns_limit_k_max 9
_diffrn_reflns_limit_k_min 0
_diffrn_reflns_limit_l_max 0
_diffrn_reflns_limit_l_min -11
_diffrn_reflns_number 4486
_diffrn_reflns_reduction_process 'Lp corrections applied'
_diffrn_reflns_theta_max 25.05
_diffrn_reflns_theta_min 0.00
_diffrn_standards_decay_% -1.20
_diffrn_standards_interval_count 150
_diffrn_standards_number 3
_exptl_absorpt_coefficient_mu 0.069
_exptl_absorpt_correction_T_max 1.000
_exptl_absorpt_correction_T_min 0.951
_exptl_absorpt_correction_type
;
\y scans (North,Phillips & Matthews, 1968)
;
_exptl_crystal_colour colourlessprismatic
_exptl_crystal_density_diffrn 1.110
_exptl_crystal_density_meas ?
_exptl_crystal_description prismatic
_exptl_crystal_F_000 816.00
_exptl_crystal_size_max 0.22
_exptl_crystal_size_mid 0.20
_exptl_crystal_size_min 0.10
_refine_diff_density_max 0.16
_refine_diff_density_min -0.13
_refine_ls_extinction_method none
_refine_ls_goodness_of_fit_obs 1.775
_refine_ls_hydrogen_treatment noref
_refine_ls_matrix_type full
_refine_ls_number_constraints 0
_refine_ls_number_parameters 235
_refine_ls_number_reflns 1767
_refine_ls_number_restraints 0
_refine_ls_R_factor_obs 0.0497
_refine_ls_shift/esd_max 0.0003
_refine_ls_shift/esd_mean 0.0000
_refine_ls_structure_factor_coef F
_refine_ls_weighting_details 'w = 1/[\s^2^(Fo) + 0.00000|Fo|^2^]'
_refine_ls_weighting_scheme calc
_refine_ls_wR_factor_obs 0.0354
_reflns_number_observed 1767
_reflns_number_total 4226
_reflns_observed_criterion >3.00\s(I)
_cod_data_source_file 903767esup1.cif
_cod_data_source_block S487/1
_cod_depositor_comments
;
 Renaming the _geom_torsion_site_symmetry_4 data item to _geom_torsion.
 The initial data name misassignment was cause by the incorrect data name
 order in the loop and the removal of data items containing only unknown
 ('?') or inapplicable ('.') values.

 Antanas Vaitkus,
 2018-08-08

The following automatic conversions were performed:

'_exptl_crystal_density_meas' value 'not measured' was changed to '?'
- the value is perceived as not measured.

Automatic conversion script
Id: cif_fix_values 3008 2015-01-20 13:52:24Z robertas 

The following automatic conversions were performed:

'_refine_ls_weighting_scheme' value 'w = 1/[\s^2^(Fo) +
0.00000|Fo|^2^]' was changed to 'calc'. New tag
'_refine_ls_weighting_details' was created. The value of the new tag
was set to 'w = 1/[\s^2^(Fo) + 0.00000|Fo|^2^]'.

Automatic conversion script
Id: cif_fix_values 3143 2015-03-26 13:38:13Z robertas 
;
_cod_original_cell_volume 2204(2)
_cod_original_sg_symbol_H-M 'P 21/c     '
_cod_original_formula_sum 'C22 H40 O4 '
_cod_database_code 7213094

loop_
_symmetry_equiv_pos_as_xyz
'   +x,   +y,   +z'
'   -x,1/2+y,1/2-z'
'   -x,   -y,   -z'
'   +x,1/2-y,1/2+z'

loop_
_atom_site_aniso_label
_atom_site_aniso_U_11
_atom_site_aniso_U_22
_atom_site_aniso_U_33
_atom_site_aniso_U_12
_atom_site_aniso_U_13
_atom_site_aniso_U_23
O1 0.051(2) 0.061(2) 0.056(2) -0.005(1) 0.001(1) -0.001(2)
O2 0.065(2) 0.075(2) 0.089(2) 0.004(2) 0.031(2) 0.004(2)
O3 0.055(2) 0.066(2) 0.059(2) -0.007(2) 0.002(1) -0.003(2)
O4 0.114(2) 0.100(3) 0.049(2) -0.011(2) -0.004(2) 0.003(2)
C1 0.037(2) 0.061(3) 0.059(3) -0.004(2) -0.009(2) 0.002(2)
C2 0.051(3) 0.063(3) 0.064(3) -0.005(2) -0.008(2) -0.007(2)
C3 0.055(2) 0.053(3) 0.055(3) 0.004(2) -0.001(2) -0.008(2)
C4 0.051(2) 0.056(3) 0.050(2) 0.003(2) 0.001(2) 0.001(2)
C5 0.053(2) 0.056(3) 0.053(2) 0.009(2) 0.000(2) -0.001(2)
C6 0.049(2) 0.061(3) 0.052(2) 0.002(2) 0.003(2) 0.001(2)
C7 0.057(2) 0.053(3) 0.050(2) -0.001(2) 0.002(2) 0.000(2)
C8 0.051(2) 0.065(3) 0.050(2) -0.004(2) 0.000(2) 0.002(2)
C9 0.049(2) 0.055(3) 0.048(2) -0.003(2) 0.001(2) 0.001(2)
C10 0.057(2) 0.064(3) 0.051(2) -0.005(2) -0.005(2) 0.010(2)
C11 0.060(3) 0.061(3) 0.075(3) 0.005(2) -0.010(2) 0.001(2)
C12 0.039(2) 0.075(3) 0.053(3) -0.009(2) -0.003(2) -0.002(3)
C13 0.046(2) 0.068(3) 0.065(3) -0.013(2) 0.005(2) -0.003(3)
C14 0.056(2) 0.063(3) 0.061(3) -0.003(2) 0.008(2) 0.006(2)
C15 0.050(2) 0.059(3) 0.057(2) -0.001(2) 0.008(2) -0.004(2)
C16 0.052(2) 0.061(3) 0.054(2) -0.001(2) 0.002(2) -0.001(2)
C17 0.049(2) 0.061(3) 0.058(3) -0.001(2) 0.001(2) 0.001(2)
C18 0.049(2) 0.059(3) 0.058(2) 0.002(2) 0.004(2) 0.001(2)
C19 0.051(2) 0.056(3) 0.058(2) -0.004(2) 0.002(2) 0.000(2)
C20 0.050(2) 0.053(3) 0.056(2) -0.001(2) 0.001(2) 0.001(2)
C21 0.050(2) 0.052(3) 0.064(3) 0.003(2) 0.001(2) -0.004(2)
C22 0.061(3) 0.052(3) 0.068(3) 0.005(2) -0.002(2) 0.008(2)

loop_
_atom_site_label
_atom_site_fract_x
_atom_site_fract_y
_atom_site_fract_z
_atom_site_U_iso_or_equiv
_atom_site_occupancy
_atom_site_thermal_displace_type
_atom_site_calc_flag
O1 0.06259(8) 0.4304(3) 0.0689(2) 0.0562(9) 1.000 Uani d
O2 0.01443(9) 0.3525(4) 0.2267(3) 0.075(1) 1.000 Uani d
O3 0.44520(8) 0.3626(4) 0.5691(3) 0.0601(9) 1.000 Uani d
O4 0.4513(1) 0.4541(4) 0.7828(3) 0.088(1) 1.000 Uani d
C1 0.0400(1) 0.3181(5) 0.1404(4) 0.053(1) 1.000 Uani d
C2 0.0519(1) 0.1472(5) 0.0974(4) 0.060(1) 1.000 Uani d
C3 0.1063(1) 0.1152(5) 0.0987(4) 0.055(1) 1.000 Uani d
C4 0.1346(1) 0.1358(5) 0.2371(3) 0.053(1) 1.000 Uani d
C5 0.1888(1) 0.1249(5) 0.2318(3) 0.055(1) 1.000 Uani d
C6 0.2187(1) 0.1364(5) 0.3686(3) 0.054(1) 1.000 Uani d
C7 0.2727(1) 0.1405(5) 0.3593(3) 0.054(1) 1.000 Uani d
C8 0.3035(1) 0.1416(5) 0.4951(3) 0.056(1) 1.000 Uani d
C9 0.3572(1) 0.1598(5) 0.4851(3) 0.051(1) 1.000 Uani d
C10 0.3878(1) 0.1521(5) 0.6211(4) 0.058(1) 1.000 Uani d
C11 0.4407(1) 0.1951(5) 0.6137(4) 0.066(2) 1.000 Uani d
C12 0.4486(1) 0.4822(6) 0.6636(4) 0.056(1) 1.000 Uani d
C13 0.4489(1) 0.6469(5) 0.6005(4) 0.060(1) 1.000 Uani d
C14 0.4111(1) 0.6708(5) 0.4792(4) 0.060(1) 1.000 Uani d
C15 0.3593(1) 0.6552(5) 0.5139(4) 0.055(1) 1.000 Uani d
C16 0.3221(1) 0.6575(5) 0.3900(4) 0.056(1) 1.000 Uani d
C17 0.2699(1) 0.6487(5) 0.4211(4) 0.056(1) 1.000 Uani d
C18 0.2339(1) 0.6418(5) 0.2958(4) 0.056(1) 1.000 Uani d
C19 0.1813(1) 0.6463(5) 0.3235(4) 0.055(1) 1.000 Uani d
C20 0.1456(1) 0.6282(5) 0.1983(4) 0.053(1) 1.000 Uani d
C21 0.0930(1) 0.6433(5) 0.2272(4) 0.055(1) 1.000 Uani d
C22 0.0570(1) 0.6008(5) 0.1084(4) 0.061(1) 1.000 Uani d
H2A 0.0390 0.0715 0.1577 0.073 1.000 Uiso c
H2B 0.0371 0.1290 0.0072 0.073 1.000 Uiso c
H3A 0.1108 0.0056 0.0691 0.067 1.000 Uiso c
H3B 0.1191 0.1898 0.0374 0.067 1.000 Uiso c
H4A 0.1272 0.2405 0.2723 0.064 1.000 Uiso c
H4B 0.1250 0.0521 0.2958 0.064 1.000 Uiso c
H5A 0.1958 0.0225 0.1919 0.066 1.000 Uiso c
H5B 0.1984 0.2120 0.1764 0.066 1.000 Uiso c
H6A 0.2097 0.2341 0.4125 0.066 1.000 Uiso c
H6B 0.2114 0.0436 0.4215 0.066 1.000 Uiso c
H7A 0.2812 0.0460 0.3103 0.065 1.000 Uiso c
H7B 0.2800 0.2368 0.3111 0.065 1.000 Uiso c
H8A 0.2932 0.2306 0.5474 0.068 1.000 Uiso c
H8B 0.2983 0.0409 0.5403 0.068 1.000 Uiso c
H9A 0.3672 0.0741 0.4290 0.062 1.000 Uiso c
H9B 0.3625 0.2632 0.4445 0.062 1.000 Uiso c
H10A 0.3747 0.2267 0.6816 0.070 1.000 Uiso c
H10B 0.3861 0.0432 0.6555 0.070 1.000 Uiso c
H11A 0.4541 0.1230 0.5517 0.080 1.000 Uiso c
H11B 0.4577 0.1820 0.7020 0.080 1.000 Uiso c
H13A 0.4432 0.7264 0.6682 0.073 1.000 Uiso c
H13B 0.4801 0.6650 0.5710 0.073 1.000 Uiso c
H14A 0.4151 0.7776 0.4432 0.073 1.000 Uiso c
H14B 0.4163 0.5905 0.4129 0.073 1.000 Uiso c
H15A 0.3562 0.5543 0.5611 0.067 1.000 Uiso c
H15B 0.3526 0.7441 0.5719 0.067 1.000 Uiso c
H16A 0.3263 0.7563 0.3417 0.068 1.000 Uiso c
H16B 0.3282 0.5658 0.3348 0.068 1.000 Uiso c
H17A 0.2659 0.5528 0.4738 0.069 1.000 Uiso c
H17B 0.2631 0.7434 0.4723 0.069 1.000 Uiso c
H18A 0.2398 0.7333 0.2400 0.068 1.000 Uiso c
H18B 0.2393 0.5428 0.2488 0.068 1.000 Uiso c
H19A 0.1759 0.5591 0.3842 0.067 1.000 Uiso c
H19B 0.1753 0.7485 0.3651 0.067 1.000 Uiso c
H20A 0.1523 0.7111 0.1349 0.065 1.000 Uiso c
H20B 0.1501 0.5229 0.1596 0.065 1.000 Uiso c
H21A 0.0878 0.5719 0.3002 0.068 1.000 Uiso c
H21B 0.0874 0.7538 0.2527 0.068 1.000 Uiso c
H22A 0.0622 0.6702 0.0334 0.074 1.000 Uiso c
H22B 0.0250 0.6173 0.1331 0.074 1.000 Uiso c

loop_
_atom_type_symbol
_atom_type_oxidation_number
_atom_type_number_in_cell
_atom_type_scat_dispersion_real
_atom_type_scat_dispersion_imag
_atom_type_scat_source
C 0 88 0.003 0.002
;International Tables for Crystallography
(1992, Vol. C, Tables 4.2.6.8 and 6.1.1.1)
;
H 0 160 0.000 0.000
;International Tables for Crystallography
(1992, Vol. C, Table 6.1.1.2)
;
O 0 16 0.011 0.006
;International Tables for Crystallography
(1992, Vol. C, Tables 4.2.6.8 and 6.1.1.1)
;

loop_
_geom_angle_atom_site_label_1
_geom_angle_atom_site_label_2
_geom_angle_atom_site_label_3
_geom_angle
_geom_angle_publ_flag
C1 O1 C22 116.1(3) yes
C11 O3 C12 118.4(3) yes
O1 C1 O2 123.6(4) yes
O1 C1 C2 110.8(3) yes
O2 C1 C2 125.6(4) yes
C1 C2 C3 113.6(3) yes
C1 C2 H2A 108.5 no
C1 C2 H2B 108.8 no
C3 C2 H2A 108.5 no
C3 C2 H2B 108.2 no
H2A C2 H2B 109.3 no
C2 C3 C4 114.2(3) yes
C2 C3 H3A 108.4 no
C2 C3 H3B 108.3 no
C4 C3 H3A 108.1 no
C4 C3 H3B 108.2 no
H3A C3 H3B 109.7 no
C3 C4 C5 112.9(3) yes
C3 C4 H4A 108.5 no
C3 C4 H4B 108.7 no
C5 C4 H4A 108.5 no
C5 C4 H4B 108.6 no
H4A C4 H4B 109.6 no
C4 C5 C6 114.9(3) yes
C4 C5 H5A 108.0 no
C4 C5 H5B 108.1 no
C6 C5 H5A 108.0 no
C6 C5 H5B 108.1 no
H5A C5 H5B 109.7 no
C5 C6 C7 113.8(3) yes
C5 C6 H6A 108.3 no
C5 C6 H6B 108.4 no
C7 C6 H6A 108.3 no
C7 C6 H6B 108.4 no
H6A C6 H6B 109.6 no
C6 C7 C8 114.8(3) yes
C6 C7 H7A 108.0 no
C6 C7 H7B 108.1 no
C8 C7 H7A 108.1 no
C8 C7 H7B 108.1 no
H7A C7 H7B 109.7 no
C7 C8 C9 114.4(3) yes
C7 C8 H8A 108.2 no
C7 C8 H8B 108.2 no
C9 C8 H8A 108.2 no
C9 C8 H8B 108.1 no
H8A C8 H8B 109.6 no
C8 C9 C10 114.0(3) yes
C8 C9 H9A 108.3 no
C8 C9 H9B 108.2 no
C10 C9 H9A 108.4 no
C10 C9 H9B 108.2 no
H9A C9 H9B 109.7 no
C9 C10 C11 114.0(3) yes
C9 C10 H10A 108.3 no
C9 C10 H10B 108.1 no
C11 C10 H10A 108.4 no
C11 C10 H10B 108.4 no
H10A C10 H10B 109.6 no
O3 C11 C10 110.3(3) yes
O3 C11 H11A 109.7 no
O3 C11 H11B 109.5 no
C10 C11 H11A 109.2 no
C10 C11 H11B 108.8 no
H11A C11 H11B 109.3 no
O3 C12 O4 122.6(4) yes
O3 C12 C13 111.5(3) yes
O4 C12 C13 125.9(4) yes
C12 C13 C14 114.5(3) yes
C12 C13 H13A 108.1 no
C12 C13 H13B 108.3 no
C14 C13 H13A 108.3 no
C14 C13 H13B 108.3 no
H13A C13 H13B 109.3 no
C13 C14 C15 113.9(3) yes
C13 C14 H14A 108.3 no
C13 C14 H14B 108.3 no
C15 C14 H14A 108.1 no
C15 C14 H14B 108.2 no
H14A C14 H14B 110.0 no
C14 C15 C16 113.6(3) yes
C14 C15 H15A 108.5 no
C14 C15 H15B 108.6 no
C16 C15 H15A 108.5 no
C16 C15 H15B 108.5 no
H15A C15 H15B 109.1 no
C15 C16 C17 115.0(3) yes
C15 C16 H16A 108.0 no
C15 C16 H16B 107.9 no
C17 C16 H16A 108.0 no
C17 C16 H16B 107.9 no
H16A C16 H16B 110.0 no
C16 C17 C18 113.7(3) yes
C16 C17 H17A 108.4 no
C16 C17 H17B 108.4 no
C18 C17 H17A 108.3 no
C18 C17 H17B 108.4 no
H17A C17 H17B 109.5 no
C17 C18 C19 114.9(3) yes
C17 C18 H18A 108.0 no
C17 C18 H18B 108.0 no
C19 C18 H18A 108.0 no
C19 C18 H18B 108.0 no
H18A C18 H18B 109.7 no
C18 C19 C20 114.4(3) yes
C18 C19 H19A 108.2 no
C18 C19 H19B 108.2 no
C20 C19 H19A 108.2 no
C20 C19 H19B 108.2 no
H19A C19 H19B 109.7 no
C19 C20 C21 113.6(3) yes
C19 C20 H20A 108.4 no
C19 C20 H20B 108.4 no
C21 C20 H20A 108.6 no
C21 C20 H20B 108.4 no
H20A C20 H20B 109.5 no
C20 C21 C22 114.1(3) yes
C20 C21 H21A 108.2 no
C20 C21 H21B 108.0 no
C22 C21 H21A 108.3 no
C22 C21 H21B 108.3 no
H21A C21 H21B 109.9 no
O1 C22 C21 110.5(3) yes
O1 C22 H22A 109.3 no
O1 C22 H22B 109.3 no
C21 C22 H22A 109.3 no
C21 C22 H22B 109.2 no
H22A C22 H22B 109.3 no

loop_
_geom_bond_atom_site_label_1
_geom_bond_atom_site_label_2
_geom_bond_distance
_geom_bond_publ_flag
O1 C1 1.345(5) yes
O1 C22 1.451(5) yes
O2 C1 1.193(5) yes
O3 C11 1.441(5) yes
O3 C12 1.342(5) yes
O4 C12 1.192(5) yes
C1 C2 1.499(6) yes
C2 C3 1.526(5) yes
C2 H2A 0.95 no
C2 H2B 0.95 no
C3 C4 1.512(5) yes
C3 H3A 0.95 no
C3 H3B 0.95 no
C4 C5 1.508(5) yes
C4 H4A 0.95 no
C4 H4B 0.95 no
C5 C6 1.511(4) yes
C5 H5A 0.95 no
C5 H5B 0.95 no
C6 C7 1.507(5) yes
C6 H6A 0.95 no
C6 H6B 0.95 no
C7 C8 1.512(4) yes
C7 H7A 0.95 no
C7 H7B 0.95 no
C8 C9 1.505(5) yes
C8 H8A 0.95 no
C8 H8B 0.95 no
C9 C10 1.514(5) yes
C9 H9A 0.95 no
C9 H9B 0.95 no
C10 C11 1.511(5) yes
C10 H10A 0.95 no
C10 H10B 0.95 no
C11 H11A 0.95 no
C11 H11B 0.95 no
C12 C13 1.477(6) yes
C13 C14 1.520(5) yes
C13 H13A 0.95 no
C13 H13B 0.95 no
C14 C15 1.510(5) yes
C14 H14A 0.95 no
C14 H14B 0.95 no
C15 C16 1.516(5) yes
C15 H15A 0.95 no
C15 H15B 0.95 no
C16 C17 1.507(5) yes
C16 H16A 0.95 no
C16 H16B 0.95 no
C17 C18 1.508(5) yes
C17 H17A 0.95 no
C17 H17B 0.95 no
C18 C19 1.509(5) yes
C18 H18A 0.95 no
C18 H18B 0.95 no
C19 C20 1.508(5) yes
C19 H19A 0.95 no
C19 H19B 0.95 no
C20 C21 1.517(5) yes
C20 H20A 0.95 no
C20 H20B 0.95 no
C21 C22 1.499(5) yes
C21 H21A 0.95 no
C21 H21B 0.95 no
C22 H22A 0.95 no
C22 H22B 0.95 no

loop_
_geom_torsion_atom_site_label_1
_geom_torsion_atom_site_label_2
_geom_torsion_atom_site_label_3
_geom_torsion_atom_site_label_4
_geom_torsion
_geom_torsion_publ_flag
O1 C1 C2 C3 51.7(4) no
O1 C22 C21 C20 62.1(4) no
O2 C1 O1 C22 4.0(5) no
O2 C1 C2 C3 -127.7(4) no
O3 C11 C10 C9 62.7(4) no
O3 C12 C13 C14 44.9(4) no
O4 C12 O3 C11 5.2(5) no
O4 C12 C13 C14 -135.7(4) no
C1 O1 C22 C21 83.2(4) no
C1 C2 C3 C4 60.4(4) no
C2 C1 O1 C22 -175.4(3) no
C2 C3 C4 C5 -172.6(3) no
C3 C4 C5 C6 -177.1(3) no
C4 C5 C6 C7 -174.8(3) no
C5 C6 C7 C8 -176.5(3) no
C6 C7 C8 C9 -175.2(3) no
C7 C8 C9 C10 -177.0(3) no
C8 C9 C10 C11 -171.5(3) no
C10 C11 O3 C12 87.9(4) no
C11 O3 C12 C13 -175.4(3) no
C12 C13 C14 C15 62.4(4) no
C13 C14 C15 C16 -172.6(3) no
C14 C15 C16 C17 -177.8(3) no
C15 C16 C17 C18 -176.8(3) no
C16 C17 C18 C19 -175.4(3) no
C17 C18 C19 C20 -176.2(3) no
C18 C19 C20 C21 -176.5(3) no
C19 C20 C21 C22 -171.3(3) no
